data_7224597
loop_
_publ_author_name
'Mamedov, Vakhid A.'
'Mamedova, Vera L.'
'Khikmatova, Gul&#x2019;nas Z.'
'Mironova, Ekaterina V.'
'Krivolapov, Dmitry'
'Bazanova, Olga B.'
'Chachkov, Denis V.'
'Katsyuba, Sergey'
'Rizvanov, Ildar Kh.'
'Latypov, Shamil Kamil'evich'

_publ_section_title
;
 A novel acid-catalyzed rearrangement of
 2-substituted-3-(2-nitrophenyl)oxiranes for the synthesis of di- and
 mono-oxalamides
;
_journal_name_full 'RSC Adv.'
_journal_paper_doi 10.1039/C6RA02586B
_journal_year 2016
_chemical_formula_moiety 'C15 H12 N2 O4, C2 H4 O2'
_chemical_formula_sum 'C17 H16 N2 O6'
_chemical_formula_weight 344.32
_chemical_name_systematic N1-(2-carboxyphenyl)-N2-phenyloxalamide
_space_group_IT_number 14
_symmetry_cell_setting monoclinic
_symmetry_Int_Tables_number 14
_symmetry_space_group_name_Hall '-P 2ybc'
_symmetry_space_group_name_H-M 'P 1 21/c 1'
_atom_sites_solution_hydrogens geom
_atom_sites_solution_primary direct
_atom_sites_solution_secondary difmap
_audit_creation_method SHELXL-97
_audit_update_record
;
2015-08-10 deposited with the CCDC.
2016-03-09 downloaded from the CCDC.
;
_cell_angle_alpha 90.00
_cell_angle_beta 97.672(13)
_cell_angle_gamma 90.00
_cell_formula_units_Z 4
_cell_length_a 15.397(15)
_cell_length_b 4.991(5)
_cell_length_c 20.26(2)
_cell_measurement_reflns_used 1843
_cell_measurement_temperature 150(2)
_cell_measurement_theta_max 27.05
_cell_measurement_theta_min 2.27
_cell_volume 1543(3)
_computing_cell_refinement 'Bruker SAINT'
_computing_data_collection 'Bruker APEX2'
_computing_data_reduction 'Bruker SAINT'
_computing_structure_refinement 'SHELXL-97 (Sheldrick, 1997)'
_computing_structure_solution 'SHELXS-97 (Sheldrick, 2008)'
_diffrn_ambient_temperature 150(2)
_diffrn_measured_fraction_theta_full 0.998
_diffrn_measured_fraction_theta_max 0.998
_diffrn_measurement_device_type 'Bruker APEX-II CCD'
_diffrn_measurement_method \w-scan
_diffrn_radiation_monochromator graphite
_diffrn_radiation_probe x-ray
_diffrn_radiation_type MoK\a
_diffrn_radiation_wavelength 0.71073
_diffrn_reflns_av_R_equivalents 0.0541
_diffrn_reflns_av_sigmaI/netI 0.0559
_diffrn_reflns_limit_h_max 19
_diffrn_reflns_limit_h_min -20
_diffrn_reflns_limit_k_max 6
_diffrn_reflns_limit_k_min -6
_diffrn_reflns_limit_l_max 26
_diffrn_reflns_limit_l_min -26
_diffrn_reflns_number 13178
_diffrn_reflns_theta_full 27.99
_diffrn_reflns_theta_max 27.99
_diffrn_reflns_theta_min 2.03
_diffrn_source 'fine-focus sealed tube'
_diffrn_source_type 'Smart Apex II'
_exptl_absorpt_coefficient_mu 0.114
_exptl_absorpt_correction_T_max 0.9943
_exptl_absorpt_correction_T_min 0.9776
_exptl_absorpt_correction_type multi-scan
_exptl_absorpt_process_details Sadabs
_exptl_crystal_colour colorless
_exptl_crystal_density_diffrn 1.482
_exptl_crystal_density_method 'not measured'
_exptl_crystal_description prism
_exptl_crystal_F_000 720
_exptl_crystal_size_max 0.20
_exptl_crystal_size_mid 0.10
_exptl_crystal_size_min 0.05
_refine_diff_density_max 0.217
_refine_diff_density_min -0.288
_refine_diff_density_rms 0.054
_refine_ls_extinction_method none
_refine_ls_goodness_of_fit_ref 1.045
_refine_ls_hydrogen_treatment mixed
_refine_ls_matrix_type full
_refine_ls_number_parameters 243
_refine_ls_number_reflns 3735
_refine_ls_number_restraints 0
_refine_ls_restrained_S_all 1.045
_refine_ls_R_factor_all 0.0812
_refine_ls_R_factor_gt 0.0508
_refine_ls_shift/su_max 0.008
_refine_ls_shift/su_mean 0.000
_refine_ls_structure_factor_coef Fsqd
_refine_ls_weighting_details 'calc w=1/[\s^2^(Fo^2^)+(0.0711P)^2^+0.0000P] where P=(Fo^2^+2Fc^2^)/3'
_refine_ls_weighting_scheme calc
_refine_ls_wR_factor_gt 0.1286
_refine_ls_wR_factor_ref 0.1485
_reflns_number_gt 2444
_reflns_number_total 3735
_reflns_threshold_expression >2sigma(I)
_cod_data_source_file c6ra02586b2.cif
_cod_data_source_block v501_fin
_cod_original_sg_symbol_H-M 'P 21/c'
_cod_database_code 7224597

loop_
_symmetry_equiv_pos_as_xyz
'x, y, z'
'-x, y+1/2, -z+1/2'
'-x, -y, -z'
'x, -y-1/2, z-1/2'

loop_
_atom_site_label
_atom_site_type_symbol
_atom_site_fract_x
_atom_site_fract_y
_atom_site_fract_z
_atom_site_U_iso_or_equiv
_atom_site_adp_type
_atom_site_occupancy
_atom_site_symmetry_multiplicity
_atom_site_calc_flag
_atom_site_refinement_flags
O1 O 0.09741(8) 0.1320(3) 0.47723(6) 0.0291(3) Uani 1 1 d .
O2 O 0.25019(8) -0.1254(3) 0.60455(7) 0.0323(4) Uani 1 1 d .
O18 O 0.39352(8) 0.3734(3) 0.58479(7) 0.0354(4) Uani 1 1 d .
N11 N 0.24111(10) 0.2502(3) 0.51385(8) 0.0236(4) Uani 1 1 d .
N21 N 0.10680(11) -0.2455(3) 0.57479(8) 0.0249(4) Uani 1 1 d .
O30 O 0.57156(9) 0.6581(3) 0.66490(7) 0.0378(4) Uani 1 1 d .
O19 O 0.46390(9) 0.7337(3) 0.55612(7) 0.0384(4) Uani 1 1 d .
C13 C 0.33752(11) 0.6045(4) 0.48517(9) 0.0237(4) Uani 1 1 d .
C27 C 0.02292(11) -0.6085(4) 0.61081(9) 0.0260(4) Uani 1 1 d .
H27 H -0.0182 -0.5833 0.5720 0.031 Uiso 1 1 calc R
C16 C 0.22603(13) 0.7021(4) 0.36847(10) 0.0287(5) Uani 1 1 d .
H16 H 0.1882 0.7345 0.3283 0.034 Uiso 1 1 calc R
C25 C 0.06813(12) -0.8450(4) 0.71249(10) 0.0292(4) Uani 1 1 d .
H25 H 0.0585 -0.9811 0.7435 0.035 Uiso 1 1 calc R
C17 C 0.20579(12) 0.5012(4) 0.41074(9) 0.0273(4) Uani 1 1 d .
H17 H 0.1544 0.3968 0.3994 0.033 Uiso 1 1 calc R
C12 C 0.26026(11) 0.4509(4) 0.46977(9) 0.0235(4) Uani 1 1 d .
C22 C 0.09649(11) -0.4470(4) 0.62195(9) 0.0225(4) Uani 1 1 d .
C2 C 0.17931(12) -0.1007(4) 0.57029(9) 0.0237(4) Uani 1 1 d .
C24 C 0.14125(13) -0.6837(4) 0.72341(10) 0.0312(5) Uani 1 1 d .
H24 H 0.1820 -0.7093 0.7624 0.037 Uiso 1 1 calc R
C15 C 0.30019(12) 0.8562(4) 0.38367(10) 0.0289(4) Uani 1 1 d .
H15 H 0.3131 0.9956 0.3546 0.035 Uiso 1 1 calc R
C23 C 0.15647(12) -0.4859(4) 0.67891(9) 0.0306(5) Uani 1 1 d .
H23 H 0.2074 -0.3772 0.6870 0.037 Uiso 1 1 calc R
C1 C 0.16669(11) 0.1079(4) 0.51422(9) 0.0230(4) Uani 1 1 d .
O31 O 0.50617(10) 0.2871(3) 0.69237(8) 0.0419(4) Uani 1 1 d .
C14 C 0.35551(12) 0.8057(4) 0.44157(10) 0.0282(4) Uani 1 1 d .
H14 H 0.4070 0.9106 0.4519 0.034 Uiso 1 1 calc R
C18 C 0.40019(12) 0.5613(4) 0.54626(10) 0.0274(4) Uani 1 1 d .
C26 C 0.00904(12) -0.8056(4) 0.65575(10) 0.0289(5) Uani 1 1 d .
H26 H -0.0416 -0.9155 0.6477 0.035 Uiso 1 1 calc R
C30 C 0.56739(13) 0.4674(5) 0.70233(10) 0.0343(5) Uani 1 1 d .
C31 C 0.63231(14) 0.4178(6) 0.76197(11) 0.0486(6) Uani 1 1 d .
H312 H 0.6687 0.2633 0.7539 0.073 Uiso 1 1 calc R
H313 H 0.6016 0.3811 0.8003 0.073 Uiso 1 1 calc R
H311 H 0.6696 0.5763 0.7711 0.073 Uiso 1 1 calc R
H11 H 0.2840(14) 0.211(4) 0.5492(11) 0.043(6) Uiso 1 1 d .
H21 H 0.0629(15) -0.208(5) 0.5463(11) 0.041(7) Uiso 1 1 d .
H19 H 0.5046(18) 0.685(5) 0.5988(14) 0.076(9) Uiso 1 1 d .
H31 H 0.465(2) 0.332(6) 0.6489(15) 0.088(10) Uiso 1 1 d .

loop_
_atom_site_aniso_label
_atom_site_aniso_U_11
_atom_site_aniso_U_22
_atom_site_aniso_U_33
_atom_site_aniso_U_23
_atom_site_aniso_U_13
_atom_site_aniso_U_12
O1 0.0246(7) 0.0332(8) 0.0277(7) 0.0054(6) -0.0030(5) -0.0029(6)
O2 0.0250(7) 0.0383(9) 0.0320(8) 0.0090(6) -0.0017(6) -0.0028(6)
O18 0.0297(7) 0.0359(9) 0.0379(8) 0.0104(7) -0.0054(6) -0.0061(6)
N11 0.0227(8) 0.0237(9) 0.0234(8) 0.0029(7) 0.0000(7) -0.0021(6)
N21 0.0247(8) 0.0244(9) 0.0246(8) 0.0034(7) -0.0007(7) -0.0010(7)
O30 0.0346(8) 0.0406(9) 0.0371(8) 0.0031(7) 0.0007(6) -0.0048(7)
O19 0.0334(8) 0.0391(9) 0.0398(9) 0.0066(7) -0.0061(7) -0.0132(7)
C13 0.0220(9) 0.0234(10) 0.0262(10) 0.0004(8) 0.0056(7) 0.0025(7)
C27 0.0224(9) 0.0277(11) 0.0277(10) -0.0017(8) 0.0025(8) 0.0012(8)
C16 0.0291(10) 0.0318(12) 0.0255(10) 0.0048(8) 0.0046(8) 0.0058(8)
C25 0.0337(11) 0.0227(10) 0.0324(10) 0.0058(8) 0.0084(9) 0.0026(8)
C17 0.0233(9) 0.0318(11) 0.0268(10) 0.0008(8) 0.0031(8) -0.0001(8)
C12 0.0241(9) 0.0213(10) 0.0255(9) 0.0002(8) 0.0049(8) 0.0021(7)
C22 0.0254(9) 0.0196(10) 0.0226(9) 0.0006(7) 0.0035(7) 0.0016(7)
C2 0.0264(10) 0.0237(10) 0.0208(9) -0.0016(8) 0.0023(7) 0.0015(8)
C24 0.0344(11) 0.0312(12) 0.0265(10) 0.0041(8) -0.0015(8) -0.0001(9)
C15 0.0319(10) 0.0259(11) 0.0303(10) 0.0050(8) 0.0099(8) 0.0011(8)
C23 0.0300(10) 0.0303(11) 0.0303(10) 0.0043(9) -0.0011(8) -0.0070(8)
C1 0.0239(9) 0.0234(10) 0.0219(9) -0.0022(8) 0.0038(7) 0.0018(7)
O31 0.0364(9) 0.0467(10) 0.0399(9) 0.0110(7) -0.0048(7) -0.0066(7)
C14 0.0269(10) 0.0251(11) 0.0335(11) 0.0015(8) 0.0070(8) -0.0023(8)
C18 0.0242(10) 0.0257(11) 0.0325(10) 0.0003(9) 0.0045(8) -0.0007(8)
C26 0.0255(10) 0.0271(11) 0.0351(11) -0.0010(9) 0.0079(8) -0.0035(8)
C30 0.0264(10) 0.0440(13) 0.0327(11) -0.0004(10) 0.0047(9) 0.0026(10)
C31 0.0329(12) 0.0738(18) 0.0374(13) 0.0018(12) -0.0015(10) 0.0078(12)

loop_
_atom_type_symbol
_atom_type_description
_atom_type_scat_dispersion_real
_atom_type_scat_dispersion_imag
_atom_type_scat_source
C C 0.0033 0.0016 'International Tables Vol C Tables 4.2.6.8 and 6.1.1.4'
H H 0.0000 0.0000 'International Tables Vol C Tables 4.2.6.8 and 6.1.1.4'
N N 0.0061 0.0033 'International Tables Vol C Tables 4.2.6.8 and 6.1.1.4'
O O 0.0106 0.0060 'International Tables Vol C Tables 4.2.6.8 and 6.1.1.4'

loop_
_geom_angle_atom_site_label_1
_geom_angle_atom_site_label_2
_geom_angle_atom_site_label_3
_geom_angle
C1 N11 C12 129.18(16)
C2 N21 C22 126.82(17)
C14 C13 C12 118.97(17)
C14 C13 C18 118.30(17)
C12 C13 C18 122.73(17)
C26 C27 C22 120.28(18)
C15 C16 C17 121.04(18)
C24 C25 C26 118.93(18)
C16 C17 C12 120.33(19)
C17 C12 N11 121.63(17)
C17 C12 C13 119.04(17)
N11 C12 C13 119.32(17)
C27 C22 C23 119.46(18)
C27 C22 N21 117.92(17)
C23 C22 N21 122.61(17)
O2 C2 N21 126.57(19)
O2 C2 C1 120.38(17)
N21 C2 C1 113.03(16)
C25 C24 C23 121.33(19)
C16 C15 C14 119.23(18)
C24 C23 C22 119.39(19)
O1 C1 N11 128.03(18)
O1 C1 C2 122.24(17)
N11 C1 C2 109.73(16)
C15 C14 C13 121.37(18)
O18 C18 O19 122.07(18)
O18 C18 C13 122.69(18)
O19 C18 C13 115.24(18)
C27 C26 C25 120.61(18)
O30 C30 O31 122.63(19)
O30 C30 C31 123.3(2)
O31 C30 C31 114.0(2)

loop_
_geom_bond_atom_site_label_1
_geom_bond_atom_site_label_2
_geom_bond_distance
O1 C1 1.225(2)
O2 C2 1.219(2)
O18 C18 1.233(2)
N11 C1 1.349(2)
N11 C12 1.400(3)
N21 C2 1.343(3)
N21 C22 1.411(3)
O30 C30 1.224(3)
O19 C18 1.300(2)
C13 C14 1.389(3)
C13 C12 1.415(3)
C13 C18 1.480(3)
C27 C26 1.376(3)
C27 C22 1.384(3)
C16 C15 1.377(3)
C16 C17 1.381(3)
C25 C24 1.378(3)
C25 C26 1.382(3)
C17 C12 1.389(3)
C22 C23 1.392(3)
C2 C1 1.534(3)
C24 C23 1.378(3)
C15 C14 1.378(3)
O31 C30 1.299(3)
C30 C31 1.483(3)
